data_4104687
loop_
_publ_author_name
'Yasutomo Segawa'
'Yuta Suzuki'
'Makoto Yamashita'
'Kyoko Nozaki'

_publ_section_title
;
 Chemistry of Boryllithium: Synthesis, Structure, and Reactivity
;
_journal_name_full 'Journal of the American Chemical Society'
_journal_page_first 9600
_journal_page_last 9600
_journal_paper_doi 10.1021/ja903763a
_journal_volume 131
_journal_year 2009
_chemical_formula_sum 'C33 H43 B N2'
_chemical_formula_weight 478.50
_chemical_name_systematic
; 
 ? 
;
_space_group_IT_number 19
_symmetry_cell_setting orthorhombic
_symmetry_space_group_name_Hall 'P 2ac 2ab'
_symmetry_space_group_name_H-M 'P 21 21 21'
_atom_sites_solution_hydrogens geom
_atom_sites_solution_primary direct
_atom_sites_solution_secondary difmap
_audit_creation_method SHELXL-97
_cell_angle_alpha 90.00
_cell_angle_beta 90.00
_cell_angle_gamma 90.00
_cell_formula_units_Z 4
_cell_length_a 12.099(4)
_cell_length_b 13.535(4)
_cell_length_c 18.125(6)
_cell_measurement_reflns_used 9599
_cell_measurement_temperature 103.1500
_cell_measurement_theta_max 27.4835
_cell_measurement_theta_min 3.0088
_cell_volume 2968.1(16)
_computing_cell_refinement 'RIGAKU CrystalClear'
_computing_data_collection 'RIGAKU CrystalClear'
_computing_data_reduction 'RIGAKU CrystalClear'
_computing_molecular_graphics ORTEP-III
_computing_structure_refinement 'SHELXL-97 (Sheldrick, 1997)'
_computing_structure_solution SIR-2002
_diffrn_ambient_temperature 103(2)
_diffrn_detector_area_resol_mean 7.31
_diffrn_measured_fraction_theta_full 0.994
_diffrn_measured_fraction_theta_max 0.994
_diffrn_measurement_device_type 'RIGAKU/MSC Meacury CCD'
_diffrn_measurement_method 'omega scans'
_diffrn_radiation_monochromator graphite
_diffrn_radiation_source 'fine-focus sealed tube'
_diffrn_radiation_type MoK\a
_diffrn_radiation_wavelength 0.71070
_diffrn_reflns_av_R_equivalents 0.0236
_diffrn_reflns_av_sigmaI/netI 0.0150
_diffrn_reflns_limit_h_max 15
_diffrn_reflns_limit_h_min -12
_diffrn_reflns_limit_k_max 13
_diffrn_reflns_limit_k_min -16
_diffrn_reflns_limit_l_max 22
_diffrn_reflns_limit_l_min -22
_diffrn_reflns_number 21720
_diffrn_reflns_theta_full 26.49
_diffrn_reflns_theta_max 26.49
_diffrn_reflns_theta_min 3.01
_exptl_absorpt_coefficient_mu 0.061
_exptl_absorpt_correction_T_max 0.9820
_exptl_absorpt_correction_T_min 0.9644
_exptl_absorpt_correction_type multi-scan
_exptl_absorpt_process_details 'Jacobson, R. (1998) Private communication'
_exptl_crystal_colour Colorless
_exptl_crystal_density_diffrn 1.071
_exptl_crystal_description Block
_exptl_crystal_F_000 1040
_exptl_crystal_size_max 0.60
_exptl_crystal_size_mid 0.50
_exptl_crystal_size_min 0.30
_refine_diff_density_max 0.235
_refine_diff_density_min -0.148
_refine_diff_density_rms 0.029
_refine_ls_abs_structure_details 'Flack H D (1983), Acta Cryst. A39, 876-881'
_refine_ls_extinction_method none
_refine_ls_goodness_of_fit_ref 1.081
_refine_ls_hydrogen_treatment constr
_refine_ls_matrix_type full
_refine_ls_number_parameters 333
_refine_ls_number_reflns 3427
_refine_ls_number_restraints 0
_refine_ls_restrained_S_all 1.081
_refine_ls_R_factor_all 0.0363
_refine_ls_R_factor_gt 0.0351
_refine_ls_shift/su_max 0.000
_refine_ls_shift/su_mean 0.000
_refine_ls_structure_factor_coef Fsqd
_refine_ls_weighting_details 'calc w=1/[\s^2^(Fo^2^)+(0.0419P)^2^+0.5858P] where P=(Fo^2^+2Fc^2^)/3'
_refine_ls_weighting_scheme calc
_refine_ls_wR_factor_gt 0.0841
_refine_ls_wR_factor_ref 0.0849
_reflns_number_gt 3349
_reflns_number_total 3427
_reflns_threshold_expression >2sigma(I)
_cod_data_source_file ja903763a_si_001_12.cif
_cod_data_source_block 57
_cod_original_cell_volume 2968.1(17)
_cod_database_code 4104687

loop_
_symmetry_equiv_pos_as_xyz
'x, y, z'
'-x+1/2, -y, z+1/2'
'x+1/2, -y+1/2, -z'
'-x, y+1/2, -z+1/2'

loop_
_atom_site_label
_atom_site_type_symbol
_atom_site_fract_x
_atom_site_fract_y
_atom_site_fract_z
_atom_site_U_iso_or_equiv
_atom_site_adp_type
_atom_site_occupancy
_atom_site_symmetry_multiplicity
_atom_site_calc_flag
_atom_site_refinement_flags
B1 B 0.31178(14) 0.33356(13) 0.20336(9) 0.0192(3) Uani 1 1 d .
N1 N 0.27586(11) 0.35785(10) 0.27672(7) 0.0196(3) Uani 1 1 d .
C1 C 0.35169(13) 0.42420(12) 0.30804(9) 0.0227(3) Uani 1 1 d .
H1 H 0.3470 0.4516 0.3562 0.027 Uiso 1 1 calc R
C2 C 0.43216(13) 0.44274(12) 0.25871(9) 0.0223(3) Uani 1 1 d .
H2 H 0.4933 0.4856 0.2665 0.027 Uiso 1 1 calc R
N2 N 0.41171(11) 0.38901(10) 0.19408(7) 0.0197(3) Uani 1 1 d .
C3 C 0.25111(14) 0.26534(13) 0.14525(9) 0.0251(4) Uani 1 1 d .
H3 H 0.1884 0.2326 0.1705 0.030 Uiso 1 1 calc R
H4 H 0.2196 0.3083 0.1064 0.030 Uiso 1 1 calc R
C4 C 0.31974(14) 0.18609(13) 0.10793(9) 0.0259(4) Uani 1 1 d .
C5 C 0.37710(15) 0.20573(16) 0.04258(10) 0.0340(4) Uani 1 1 d .
H5 H 0.3755 0.2705 0.0224 0.041 Uiso 1 1 calc R
C6 C 0.43632(17) 0.1322(2) 0.00673(12) 0.0487(6) Uani 1 1 d .
H6 H 0.4755 0.1471 -0.0373 0.058 Uiso 1 1 calc R
C7 C 0.43846(19) 0.0378(2) 0.03477(15) 0.0561(7) Uani 1 1 d .
H7 H 0.4781 -0.0128 0.0098 0.067 Uiso 1 1 calc R
C8 C 0.3827(2) 0.01693(17) 0.09944(15) 0.0513(6) Uani 1 1 d .
H8 H 0.3841 -0.0482 0.1189 0.062 Uiso 1 1 calc R
C9 C 0.32427(17) 0.09086(14) 0.13629(11) 0.0366(4) Uani 1 1 d .
H9 H 0.2873 0.0759 0.1812 0.044 Uiso 1 1 calc R
C10 C 0.17496(13) 0.33255(12) 0.31371(8) 0.0195(3) Uani 1 1 d .
C11 C 0.17155(14) 0.24896(12) 0.35902(9) 0.0226(3) Uani 1 1 d .
C12 C 0.07122(15) 0.22466(13) 0.39245(10) 0.0270(4) Uani 1 1 d .
H10 H 0.0672 0.1684 0.4237 0.032 Uiso 1 1 calc R
C13 C -0.02218(15) 0.28107(13) 0.38085(10) 0.0294(4) Uani 1 1 d .
H11 H -0.0903 0.2624 0.4029 0.035 Uiso 1 1 calc R
C14 C -0.01688(14) 0.36494(14) 0.33701(10) 0.0273(4) Uani 1 1 d .
H12 H -0.0815 0.4037 0.3298 0.033 Uiso 1 1 calc R
C15 C 0.08173(14) 0.39339(12) 0.30328(8) 0.0226(3) Uani 1 1 d .
C16 C 0.27428(15) 0.18728(13) 0.37281(10) 0.0278(4) Uani 1 1 d .
H13 H 0.3326 0.2099 0.3375 0.033 Uiso 1 1 calc R
C17 C 0.3179(2) 0.20346(18) 0.45060(13) 0.0503(6) Uani 1 1 d .
H14 H 0.2626 0.1812 0.4864 0.075 Uiso 1 1 calc R
H15 H 0.3330 0.2739 0.4581 0.075 Uiso 1 1 calc R
H16 H 0.3863 0.1657 0.4573 0.075 Uiso 1 1 calc R
C18 C 0.25481(19) 0.07729(14) 0.35914(12) 0.0396(5) Uani 1 1 d .
H17 H 0.2209 0.0682 0.3105 0.059 Uiso 1 1 calc R
H18 H 0.2055 0.0510 0.3973 0.059 Uiso 1 1 calc R
H19 H 0.3256 0.0421 0.3609 0.059 Uiso 1 1 calc R
C19 C 0.08690(15) 0.48622(13) 0.25597(9) 0.0278(4) Uani 1 1 d .
H20 H 0.1667 0.5028 0.2484 0.033 Uiso 1 1 calc R
C20 C 0.03622(17) 0.46658(16) 0.17973(10) 0.0379(5) Uani 1 1 d .
H21 H -0.0425 0.4511 0.1852 0.057 Uiso 1 1 calc R
H22 H 0.0741 0.4107 0.1565 0.057 Uiso 1 1 calc R
H23 H 0.0446 0.5255 0.1488 0.057 Uiso 1 1 calc R
C21 C 0.03200(19) 0.57545(14) 0.29304(11) 0.0392(5) Uani 1 1 d .
H24 H 0.0658 0.5866 0.3415 0.059 Uiso 1 1 calc R
H25 H -0.0472 0.5626 0.2992 0.059 Uiso 1 1 calc R
H26 H 0.0423 0.6342 0.2621 0.059 Uiso 1 1 calc R
C22 C 0.47537(13) 0.40244(11) 0.12806(8) 0.0204(3) Uani 1 1 d .
C23 C 0.43604(14) 0.46802(12) 0.07406(9) 0.0237(3) Uani 1 1 d .
C24 C 0.49624(16) 0.47720(14) 0.00854(9) 0.0299(4) Uani 1 1 d .
H27 H 0.4709 0.5208 -0.0289 0.036 Uiso 1 1 calc R
C25 C 0.59189(16) 0.42375(14) -0.00239(10) 0.0336(4) Uani 1 1 d .
H28 H 0.6317 0.4305 -0.0473 0.040 Uiso 1 1 calc R
C26 C 0.63010(15) 0.36020(14) 0.05181(10) 0.0309(4) Uani 1 1 d .
H29 H 0.6960 0.3237 0.0435 0.037 Uiso 1 1 calc R
C27 C 0.57377(14) 0.34886(11) 0.11831(9) 0.0246(3) Uani 1 1 d .
C28 C 0.33250(15) 0.52961(13) 0.08573(10) 0.0293(4) Uani 1 1 d .
H30 H 0.2919 0.5014 0.1289 0.035 Uiso 1 1 calc R
C29 C 0.25469(18) 0.52677(17) 0.01932(12) 0.0440(5) Uani 1 1 d .
H31 H 0.2355 0.4581 0.0081 0.066 Uiso 1 1 calc R
H32 H 0.2914 0.5566 -0.0234 0.066 Uiso 1 1 calc R
H33 H 0.1873 0.5639 0.0308 0.066 Uiso 1 1 calc R
C30 C 0.36332(19) 0.63644(15) 0.10472(14) 0.0455(5) Uani 1 1 d .
H34 H 0.4017 0.6665 0.0628 0.068 Uiso 1 1 calc R
H35 H 0.4119 0.6370 0.1480 0.068 Uiso 1 1 calc R
H36 H 0.2960 0.6741 0.1156 0.068 Uiso 1 1 calc R
C31 C 0.61859(15) 0.28093(13) 0.17855(11) 0.0298(4) Uani 1 1 d .
H37 H 0.5570 0.2669 0.2138 0.036 Uiso 1 1 calc R
C32 C 0.71134(19) 0.33143(15) 0.22148(13) 0.0427(5) Uani 1 1 d .
H38 H 0.7732 0.3454 0.1881 0.064 Uiso 1 1 calc R
H39 H 0.7365 0.2878 0.2613 0.064 Uiso 1 1 calc R
H40 H 0.6839 0.3934 0.2426 0.064 Uiso 1 1 calc R
C33 C 0.6598(2) 0.18266(15) 0.14845(15) 0.0503(6) Uani 1 1 d .
H41 H 0.6825 0.1401 0.1895 0.075 Uiso 1 1 calc R
H42 H 0.7230 0.1942 0.1157 0.075 Uiso 1 1 calc R
H43 H 0.6003 0.1504 0.1207 0.075 Uiso 1 1 calc R

loop_
_atom_site_aniso_label
_atom_site_aniso_U_11
_atom_site_aniso_U_22
_atom_site_aniso_U_33
_atom_site_aniso_U_23
_atom_site_aniso_U_13
_atom_site_aniso_U_12
B1 0.0165(8) 0.0208(8) 0.0202(8) 0.0000(7) 0.0001(7) 0.0030(7)
N1 0.0170(6) 0.0216(6) 0.0202(6) -0.0009(5) 0.0007(5) -0.0018(5)
C1 0.0233(8) 0.0232(8) 0.0218(7) -0.0026(6) -0.0015(6) -0.0030(7)
C2 0.0212(8) 0.0219(7) 0.0237(8) -0.0010(6) -0.0015(6) -0.0031(7)
N2 0.0180(6) 0.0221(6) 0.0188(6) 0.0006(5) 0.0007(5) -0.0005(5)
C3 0.0186(8) 0.0314(9) 0.0252(8) -0.0056(7) -0.0002(7) -0.0017(7)
C4 0.0193(8) 0.0336(9) 0.0250(8) -0.0095(7) -0.0073(7) -0.0003(7)
C5 0.0249(9) 0.0492(11) 0.0278(9) -0.0136(8) -0.0023(7) -0.0030(9)
C6 0.0283(10) 0.0762(16) 0.0417(11) -0.0336(12) -0.0023(9) 0.0018(11)
C7 0.0366(12) 0.0657(16) 0.0661(16) -0.0455(14) -0.0183(12) 0.0194(12)
C8 0.0511(14) 0.0378(11) 0.0649(15) -0.0188(11) -0.0324(12) 0.0148(10)
C9 0.0356(10) 0.0367(10) 0.0374(10) -0.0087(8) -0.0141(9) 0.0013(9)
C10 0.0181(7) 0.0236(7) 0.0167(7) -0.0046(6) 0.0014(6) -0.0030(6)
C11 0.0233(8) 0.0217(7) 0.0227(7) -0.0033(6) 0.0008(7) -0.0031(7)
C12 0.0300(9) 0.0251(8) 0.0258(8) -0.0012(7) 0.0045(7) -0.0066(7)
C13 0.0227(9) 0.0363(9) 0.0291(8) -0.0071(7) 0.0066(7) -0.0093(8)
C14 0.0197(8) 0.0341(9) 0.0280(8) -0.0062(7) 0.0000(7) 0.0014(7)
C15 0.0219(8) 0.0275(8) 0.0183(7) -0.0041(6) -0.0010(6) -0.0007(7)
C16 0.0257(9) 0.0240(8) 0.0338(9) 0.0036(7) 0.0007(7) 0.0008(7)
C17 0.0539(14) 0.0429(12) 0.0540(13) -0.0154(10) -0.0231(11) 0.0187(11)
C18 0.0459(12) 0.0289(9) 0.0439(11) -0.0048(8) -0.0041(10) 0.0055(9)
C19 0.0252(9) 0.0325(9) 0.0257(8) 0.0043(7) -0.0005(7) 0.0050(8)
C20 0.0403(11) 0.0470(11) 0.0264(9) 0.0003(8) -0.0046(8) 0.0144(10)
C21 0.0497(12) 0.0315(10) 0.0364(10) 0.0006(8) 0.0016(9) 0.0089(9)
C22 0.0187(7) 0.0217(7) 0.0208(7) 0.0005(6) 0.0027(6) -0.0029(6)
C23 0.0225(8) 0.0250(8) 0.0235(8) 0.0009(7) 0.0016(6) -0.0014(7)
C24 0.0348(10) 0.0318(9) 0.0230(8) 0.0041(7) 0.0024(7) -0.0036(8)
C25 0.0340(10) 0.0373(10) 0.0295(9) -0.0020(8) 0.0124(8) -0.0056(8)
C26 0.0241(9) 0.0286(9) 0.0400(10) -0.0038(8) 0.0102(8) -0.0009(8)
C27 0.0207(8) 0.0199(7) 0.0331(9) 0.0007(7) 0.0026(7) -0.0022(6)
C28 0.0269(9) 0.0334(9) 0.0275(8) 0.0074(7) 0.0018(7) 0.0065(8)
C29 0.0357(11) 0.0486(12) 0.0476(12) 0.0061(10) -0.0132(9) 0.0062(10)
C30 0.0418(12) 0.0382(10) 0.0565(13) -0.0072(10) -0.0036(11) 0.0134(10)
C31 0.0210(8) 0.0252(8) 0.0433(10) 0.0070(8) 0.0010(8) 0.0008(7)
C32 0.0499(13) 0.0296(10) 0.0486(12) 0.0049(9) -0.0160(10) -0.0015(9)
C33 0.0507(13) 0.0256(9) 0.0746(16) -0.0040(10) -0.0220(12) 0.0088(10)

loop_
_atom_type_symbol
_atom_type_description
_atom_type_scat_dispersion_real
_atom_type_scat_dispersion_imag
_atom_type_scat_source
C C 0.0033 0.0016 'International Tables Vol C Tables 4.2.6.8 and 6.1.1.4'
H H 0.0000 0.0000 'International Tables Vol C Tables 4.2.6.8 and 6.1.1.4'
B B 0.0013 0.0007 'International Tables Vol C Tables 4.2.6.8 and 6.1.1.4'
N N 0.0061 0.0033 'International Tables Vol C Tables 4.2.6.8 and 6.1.1.4'

loop_
_geom_angle_atom_site_label_1
_geom_angle_atom_site_label_2
_geom_angle_atom_site_label_3
_geom_angle
N2 B1 N1 104.12(13)
N2 B1 C3 128.27(14)
N1 B1 C3 127.55(15)
C1 N1 C10 121.34(13)
C1 N1 B1 108.83(13)
C10 N1 B1 129.44(13)
C2 C1 N1 108.88(14)
C2 C1 H1 125.6
N1 C1 H1 125.6
C1 C2 N2 109.34(14)
C1 C2 H2 125.3
N2 C2 H2 125.3
C2 N2 B1 108.83(13)
C2 N2 C22 122.48(13)
B1 N2 C22 128.11(13)
C4 C3 B1 117.14(14)
C4 C3 H3 108.0
B1 C3 H3 108.0
C4 C3 H4 108.0
B1 C3 H4 108.0
H3 C3 H4 107.3
C9 C4 C5 118.06(18)
C9 C4 C3 120.88(17)
C5 C4 C3 121.03(17)
C6 C5 C4 121.1(2)
C6 C5 H5 119.5
C4 C5 H5 119.5
C7 C6 C5 120.2(2)
C7 C6 H6 119.9
C5 C6 H6 119.9
C6 C7 C8 119.6(2)
C6 C7 H7 120.2
C8 C7 H7 120.2
C7 C8 C9 120.5(2)
C7 C8 H8 119.8
C9 C8 H8 119.8
C4 C9 C8 120.6(2)
C4 C9 H9 119.7
C8 C9 H9 119.7
C11 C10 C15 121.86(15)
C11 C10 N1 119.52(14)
C15 C10 N1 118.62(14)
C12 C11 C10 118.10(15)
C12 C11 C16 120.72(15)
C10 C11 C16 121.16(15)
C13 C12 C11 121.04(15)
C13 C12 H10 119.5
C11 C12 H10 119.5
C12 C13 C14 120.15(16)
C12 C13 H11 119.9
C14 C13 H11 119.9
C13 C14 C15 121.10(17)
C13 C14 H12 119.5
C15 C14 H12 119.5
C14 C15 C10 117.68(15)
C14 C15 C19 120.65(15)
C10 C15 C19 121.66(15)
C11 C16 C17 110.95(15)
C11 C16 C18 112.52(16)
C17 C16 C18 110.13(16)
C11 C16 H13 107.7
C17 C16 H13 107.7
C18 C16 H13 107.7
C16 C17 H14 109.5
C16 C17 H15 109.5
H14 C17 H15 109.5
C16 C17 H16 109.5
H14 C17 H16 109.5
H15 C17 H16 109.5
C16 C18 H17 109.5
C16 C18 H18 109.5
H17 C18 H18 109.5
C16 C18 H19 109.5
H17 C18 H19 109.5
H18 C18 H19 109.5
C15 C19 C21 112.67(14)
C15 C19 C20 110.35(15)
C21 C19 C20 110.96(15)
C15 C19 H20 107.5
C21 C19 H20 107.5
C20 C19 H20 107.5
C19 C20 H21 109.5
C19 C20 H22 109.5
H21 C20 H22 109.5
C19 C20 H23 109.5
H21 C20 H23 109.5
H22 C20 H23 109.5
C19 C21 H24 109.5
C19 C21 H25 109.5
H24 C21 H25 109.5
C19 C21 H26 109.5
H24 C21 H26 109.5
H25 C21 H26 109.5
C23 C22 C27 121.72(14)
C23 C22 N2 118.65(14)
C27 C22 N2 119.62(14)
C24 C23 C22 118.12(16)
C24 C23 C28 119.92(15)
C22 C23 C28 121.94(14)
C25 C24 C23 120.83(16)
C25 C24 H27 119.6
C23 C24 H27 119.6
C24 C25 C26 120.26(16)
C24 C25 H28 119.9
C26 C25 H28 119.9
C25 C26 C27 121.25(16)
C25 C26 H29 119.4
C27 C26 H29 119.4
C26 C27 C22 117.80(15)
C26 C27 C31 120.75(15)
C22 C27 C31 121.45(15)
C23 C28 C29 112.61(16)
C23 C28 C30 110.39(16)
C29 C28 C30 110.51(16)
C23 C28 H30 107.7
C29 C28 H30 107.7
C30 C28 H30 107.7
C28 C29 H31 109.5
C28 C29 H32 109.5
H31 C29 H32 109.5
C28 C29 H33 109.5
H31 C29 H33 109.5
H32 C29 H33 109.5
C28 C30 H34 109.5
C28 C30 H35 109.5
H34 C30 H35 109.5
C28 C30 H36 109.5
H34 C30 H36 109.5
H35 C30 H36 109.5
C33 C31 C27 112.72(17)
C33 C31 C32 109.48(16)
C27 C31 C32 110.84(15)
C33 C31 H37 107.9
C27 C31 H37 107.9
C32 C31 H37 107.9
C31 C32 H38 109.5
C31 C32 H39 109.5
H38 C32 H39 109.5
C31 C32 H40 109.5
H38 C32 H40 109.5
H39 C32 H40 109.5
C31 C33 H41 109.5
C31 C33 H42 109.5
H41 C33 H42 109.5
C31 C33 H43 109.5
H41 C33 H43 109.5
H42 C33 H43 109.5

loop_
_geom_bond_atom_site_label_1
_geom_bond_atom_site_label_2
_geom_bond_distance
B1 N2 1.433(2)
B1 N1 1.437(2)
B1 C3 1.581(2)
N1 C1 1.404(2)
N1 C10 1.434(2)
C1 C2 1.345(2)
C1 H1 0.9500
C2 N2 1.401(2)
C2 H2 0.9500
N2 C22 1.435(2)
C3 C4 1.516(2)
C3 H3 0.9900
C3 H4 0.9900
C4 C9 1.389(3)
C4 C5 1.398(3)
C5 C6 1.388(3)
C5 H5 0.9500
C6 C7 1.375(4)
C6 H6 0.9500
C7 C8 1.382(4)
C7 H7 0.9500
C8 C9 1.395(3)
C8 H8 0.9500
C9 H9 0.9500
C10 C11 1.398(2)
C10 C15 1.409(2)
C11 C12 1.396(2)
C11 C16 1.518(2)
C12 C13 1.380(3)
C12 H10 0.9500
C13 C14 1.387(3)
C13 H11 0.9500
C14 C15 1.395(2)
C14 H12 0.9500
C15 C19 1.522(2)
C16 C17 1.521(3)
C16 C18 1.527(2)
C16 H13 1.0000
C17 H14 0.9800
C17 H15 0.9800
C17 H16 0.9800
C18 H17 0.9800
C18 H18 0.9800
C18 H19 0.9800
C19 C21 1.533(3)
C19 C20 1.535(2)
C19 H20 1.0000
C20 H21 0.9800
C20 H22 0.9800
C20 H23 0.9800
C21 H24 0.9800
C21 H25 0.9800
C21 H26 0.9800
C22 C23 1.404(2)
C22 C27 1.405(2)
C23 C24 1.399(2)
C23 C28 1.519(2)
C24 C25 1.379(3)
C24 H27 0.9500
C25 C26 1.385(3)
C25 H28 0.9500
C26 C27 1.393(2)
C26 H29 0.9500
C27 C31 1.527(2)
C28 C29 1.528(3)
C28 C30 1.532(3)
C28 H30 1.0000
C29 H31 0.9800
C29 H32 0.9800
C29 H33 0.9800
C30 H34 0.9800
C30 H35 0.9800
C30 H36 0.9800
C31 C33 1.521(3)
C31 C32 1.527(3)
C31 H37 1.0000
C32 H38 0.9800
C32 H39 0.9800
C32 H40 0.9800
C33 H41 0.9800
C33 H42 0.9800
C33 H43 0.9800

loop_
_geom_torsion_atom_site_label_1
_geom_torsion_atom_site_label_2
_geom_torsion_atom_site_label_3
_geom_torsion_atom_site_label_4
_geom_torsion
N2 B1 N1 C1 0.02(16)
C3 B1 N1 C1 -177.27(16)
N2 B1 N1 C10 172.86(14)
C3 B1 N1 C10 -4.4(3)
C10 N1 C1 C2 -173.40(14)
B1 N1 C1 C2 0.13(18)
N1 C1 C2 N2 -0.24(18)
C1 C2 N2 B1 0.26(18)
C1 C2 N2 C22 172.16(14)
N1 B1 N2 C2 -0.17(16)
C3 B1 N2 C2 177.10(16)
N1 B1 N2 C22 -171.48(14)
C3 B1 N2 C22 5.8(3)
N2 B1 C3 C4 52.4(2)
N1 B1 C3 C4 -130.96(17)
B1 C3 C4 C9 93.2(2)
B1 C3 C4 C5 -89.1(2)
C9 C4 C5 C6 0.4(3)
C3 C4 C5 C6 -177.35(16)
C4 C5 C6 C7 0.7(3)
C5 C6 C7 C8 -0.9(3)
C6 C7 C8 C9 0.0(3)
C5 C4 C9 C8 -1.3(3)
C3 C4 C9 C8 176.46(16)
C7 C8 C9 C4 1.1(3)
C1 N1 C10 C11 -93.33(18)
B1 N1 C10 C11 94.62(19)
C1 N1 C10 C15 86.52(18)
B1 N1 C10 C15 -85.5(2)
C15 C10 C11 C12 2.1(2)
N1 C10 C11 C12 -178.09(14)
C15 C10 C11 C16 -176.77(15)
N1 C10 C11 C16 3.1(2)
C10 C11 C12 C13 0.4(2)
C16 C11 C12 C13 179.23(15)
C11 C12 C13 C14 -1.8(3)
C12 C13 C14 C15 0.7(3)
C13 C14 C15 C10 1.6(2)
C13 C14 C15 C19 -179.32(15)
C11 C10 C15 C14 -3.1(2)
N1 C10 C15 C14 177.10(14)
C11 C10 C15 C19 177.91(15)
N1 C10 C15 C19 -1.9(2)
C12 C11 C16 C17 -71.9(2)
C10 C11 C16 C17 106.91(19)
C12 C11 C16 C18 52.0(2)
C10 C11 C16 C18 -129.19(17)
C14 C15 C19 C21 47.0(2)
C10 C15 C19 C21 -134.03(17)
C14 C15 C19 C20 -77.67(19)
C10 C15 C19 C20 101.34(18)
C2 N2 C22 C23 -94.42(18)
B1 N2 C22 C23 75.8(2)
C2 N2 C22 C27 86.72(19)
B1 N2 C22 C27 -103.03(18)
C27 C22 C23 C24 1.6(2)
N2 C22 C23 C24 -177.21(15)
C27 C22 C23 C28 -177.19(15)
N2 C22 C23 C28 4.0(2)
C22 C23 C24 C25 -0.4(3)
C28 C23 C24 C25 178.42(17)
C23 C24 C25 C26 -0.3(3)
C24 C25 C26 C27 -0.2(3)
C25 C26 C27 C22 1.4(3)
C25 C26 C27 C31 -178.15(17)
C23 C22 C27 C26 -2.1(2)
N2 C22 C27 C26 176.74(15)
C23 C22 C27 C31 177.42(15)
N2 C22 C27 C31 -3.8(2)
C24 C23 C28 C29 47.8(2)
C22 C23 C28 C29 -133.39(18)
C24 C23 C28 C30 -76.2(2)
C22 C23 C28 C30 102.57(19)
C26 C27 C31 C33 -43.9(2)
C22 C27 C31 C33 136.64(17)
C26 C27 C31 C32 79.2(2)
C22 C27 C31 C32 -100.25(19)

loop_
_cod_related_entry_id
_cod_related_entry_database
_cod_related_entry_code
1 ChemSpider 30660193
